data_1543824
loop_
_publ_author_name
'Wu, Xia'
'Gao, Qinghe'
'Geng, Xiao'
'Zhang, Jingjing'
'Wu, Yan-Dong'
'Wu, An-Xin'

_publ_section_title
;
 Iodine-Promoted Oxidative Cross-Coupling of Unprotected Anilines with
 Methyl Ketones: A Site-Selective Direct C-H Bond Functionalization to
 C4-Dicarbonylation of Anilines.
;
_journal_issue 10
_journal_name_full 'Organic letters'
_journal_page_first 2507
_journal_page_last 2510
_journal_paper_doi 10.1021/acs.orglett.6b01162
_journal_volume 18
_journal_year 2016
_chemical_formula_sum 'C14 H9 Br I N O2'
_chemical_formula_weight 430.03
_chemical_name_systematic
; 
 ? 
;
_space_group_IT_number 14
_symmetry_cell_setting monoclinic
_symmetry_space_group_name_Hall '-P 2yn'
_symmetry_space_group_name_H-M 'P 1 21/n 1'
_atom_sites_solution_hydrogens geom
_atom_sites_solution_primary direct
_atom_sites_solution_secondary difmap
_audit_creation_method SHELXL-97
_cell_angle_alpha 90.00
_cell_angle_beta 107.974(2)
_cell_angle_gamma 90.00
_cell_formula_units_Z 4
_cell_length_a 8.4169(15)
_cell_length_b 13.403(2)
_cell_length_c 13.054(2)
_cell_measurement_reflns_used 4631
_cell_measurement_temperature 298(2)
_cell_measurement_theta_max 27.49
_cell_measurement_theta_min 2.24
_cell_volume 1400.8(4)
_computing_cell_refinement 'Bruker SAINT'
_computing_data_collection 'Bruker APEX2'
_computing_data_reduction 'Bruker SAINT'
_computing_molecular_graphics 'Bruker SHELXTL'
_computing_publication_material 'Bruker SHELXTL'
_computing_structure_refinement 'SHELXL-97 (Sheldrick, 1997)'
_computing_structure_solution 'SHELXS-97 (Sheldrick, 1990)'
_diffrn_ambient_temperature 298(2)
_diffrn_measured_fraction_theta_full 0.995
_diffrn_measured_fraction_theta_max 0.995
_diffrn_measurement_device_type 'Bruker APEX-II CCD'
_diffrn_measurement_method '\f and \w scans'
_diffrn_radiation_monochromator graphite
_diffrn_radiation_source 'fine-focus sealed tube'
_diffrn_radiation_type MoK\a
_diffrn_radiation_wavelength 0.71073
_diffrn_reflns_av_R_equivalents 0.0295
_diffrn_reflns_av_sigmaI/netI 0.0301
_diffrn_reflns_limit_h_max 11
_diffrn_reflns_limit_h_min -11
_diffrn_reflns_limit_k_max 17
_diffrn_reflns_limit_k_min -18
_diffrn_reflns_limit_l_max 18
_diffrn_reflns_limit_l_min -18
_diffrn_reflns_number 13457
_diffrn_reflns_theta_full 29.76
_diffrn_reflns_theta_max 29.76
_diffrn_reflns_theta_min 2.24
_diffrn_standards_number 0
_exptl_absorpt_coefficient_mu 5.135
_exptl_absorpt_correction_T_max 0.6277
_exptl_absorpt_correction_T_min 0.5778
_exptl_absorpt_correction_type none
_exptl_crystal_colour colorless
_exptl_crystal_density_diffrn 2.039
_exptl_crystal_density_method 'not measured'
_exptl_crystal_description block
_exptl_crystal_F_000 816
_exptl_crystal_size_max 0.12
_exptl_crystal_size_mid 0.10
_exptl_crystal_size_min 0.10
_refine_diff_density_max 0.788
_refine_diff_density_min -0.925
_refine_diff_density_rms 0.096
_refine_ls_extinction_method none
_refine_ls_goodness_of_fit_ref 1.040
_refine_ls_hydrogen_treatment mixed
_refine_ls_matrix_type full
_refine_ls_number_parameters 172
_refine_ls_number_reflns 3977
_refine_ls_number_restraints 0
_refine_ls_restrained_S_all 1.040
_refine_ls_R_factor_all 0.0573
_refine_ls_R_factor_gt 0.0329
_refine_ls_shift/su_max 0.001
_refine_ls_shift/su_mean 0.000
_refine_ls_structure_factor_coef Fsqd
_refine_ls_weighting_details 'calc w=1/[\s^2^(Fo^2^)+(0.0594P)^2^+0.3734P] where P=(Fo^2^+2Fc^2^)/3'
_refine_ls_weighting_scheme calc
_refine_ls_wR_factor_gt 0.0936
_refine_ls_wR_factor_ref 0.1082
_reflns_number_gt 2823
_reflns_number_total 3977
_reflns_threshold_expression >2sigma(I)
_cod_data_source_file ol6b01162_si_002.cif
_cod_data_source_block e:3ja
_cod_depositor_comments
;
The following automatic conversions were performed:

'_symmetry_cell_setting' value 'Monoclinic' changed to 'monoclinic'
according to
/usr/data/users/saulius/crontab/automatic-downloads/current/ACS/lib/dictionaries/cif_core.dic
dictionary named 'cif_core.dic' version 2.4.2 from 2011-04-26.

Automatic conversion script
Id: cif_fix_values 4268 2015-11-12 08:31:59Z antanas 
;
_cod_original_sg_symbol_H-M P2(1)/n
_cod_database_code 1543824

loop_
_symmetry_equiv_pos_as_xyz
'x, y, z'
'-x+1/2, y+1/2, -z+1/2'
'-x, -y, -z'
'x-1/2, -y-1/2, z-1/2'

loop_
_atom_site_label
_atom_site_type_symbol
_atom_site_fract_x
_atom_site_fract_y
_atom_site_fract_z
_atom_site_U_iso_or_equiv
_atom_site_adp_type
_atom_site_occupancy
_atom_site_symmetry_multiplicity
_atom_site_calc_flag
_atom_site_refinement_flags
Br1 Br 1.40388(6) -0.07879(3) 0.09509(4) 0.06853(15) Uani 1 1 d .
C1 C 1.2639(4) 0.0348(3) 0.0571(3) 0.0458(7) Uani 1 1 d .
C2 C 1.1634(5) 0.0467(3) -0.0488(3) 0.0534(8) Uani 1 1 d .
H2 H 1.1654 0.0002 -0.1012 0.064 Uiso 1 1 calc R
C3 C 1.0611(5) 0.1289(3) -0.0745(3) 0.0493(8) Uani 1 1 d .
H3 H 0.9934 0.1376 -0.1451 0.059 Uiso 1 1 calc R
C4 C 1.0563(4) 0.1990(2) 0.0024(3) 0.0408(7) Uani 1 1 d .
C5 C 1.1591(5) 0.1852(3) 0.1081(3) 0.0472(8) Uani 1 1 d .
H5 H 1.1576 0.2318 0.1606 0.057 Uiso 1 1 calc R
C6 C 1.2626(4) 0.1034(3) 0.1353(3) 0.0499(8) Uani 1 1 d .
H6 H 1.3310 0.0946 0.2058 0.060 Uiso 1 1 calc R
C7 C 0.9435(4) 0.2850(3) -0.0284(3) 0.0439(7) Uani 1 1 d .
C8 C 0.9604(4) 0.3711(2) 0.0516(3) 0.0423(7) Uani 1 1 d .
C9 C 0.8176(4) 0.4054(2) 0.0814(2) 0.0381(6) Uani 1 1 d .
C10 C 0.6702(4) 0.3494(2) 0.0619(2) 0.0399(6) Uani 1 1 d .
H10 H 0.6610 0.2880 0.0273 0.048 Uiso 1 1 calc R
C11 C 0.5397(4) 0.3848(2) 0.0936(2) 0.0404(7) Uani 1 1 d .
H11 H 0.4445 0.3457 0.0820 0.049 Uiso 1 1 calc R
C12 C 0.5458(4) 0.4780(2) 0.1429(2) 0.0378(6) Uani 1 1 d .
C13 C 0.6941(4) 0.5341(2) 0.1606(2) 0.0379(6) Uani 1 1 d .
C14 C 0.8255(4) 0.4982(2) 0.1308(2) 0.0406(7) Uani 1 1 d .
H14 H 0.9219 0.5364 0.1438 0.049 Uiso 1 1 calc R
I1 I 0.71335(4) 0.676478(19) 0.22881(2) 0.06031(12) Uani 1 1 d .
O1 O 0.8440(4) 0.2967(2) -0.1183(2) 0.0599(7) Uani 1 1 d .
O2 O 1.0980(3) 0.4110(2) 0.0813(3) 0.0622(7) Uani 1 1 d .
N1 N 0.4152(4) 0.5112(2) 0.1732(2) 0.0497(7) Uani 1 1 d .
H1A H 0.3273 0.4748 0.1622 0.060 Uiso 1 1 calc R
H1B H 0.4201 0.5686 0.2035 0.060 Uiso 1 1 calc R

loop_
_atom_site_aniso_label
_atom_site_aniso_U_11
_atom_site_aniso_U_22
_atom_site_aniso_U_33
_atom_site_aniso_U_23
_atom_site_aniso_U_13
_atom_site_aniso_U_12
Br1 0.0627(3) 0.0565(3) 0.0781(3) -0.0045(2) 0.0094(2) 0.01500(18)
C1 0.0409(17) 0.0435(18) 0.052(2) 0.0015(14) 0.0132(14) 0.0018(13)
C2 0.054(2) 0.060(2) 0.0456(19) -0.0124(16) 0.0139(16) 0.0032(17)
C3 0.0501(19) 0.057(2) 0.0360(17) -0.0043(15) 0.0070(14) 0.0014(16)
C4 0.0418(16) 0.0475(17) 0.0353(16) 0.0000(13) 0.0150(13) -0.0016(13)
C5 0.0516(19) 0.053(2) 0.0365(17) -0.0054(14) 0.0126(15) 0.0037(15)
C6 0.0455(18) 0.061(2) 0.0389(17) -0.0020(15) 0.0067(14) 0.0066(15)
C7 0.0455(17) 0.0460(17) 0.0407(17) 0.0012(14) 0.0142(14) -0.0020(13)
C8 0.0415(17) 0.0406(16) 0.0423(17) 0.0039(13) 0.0093(13) -0.0026(13)
C9 0.0392(15) 0.0389(15) 0.0327(14) 0.0028(12) 0.0057(12) -0.0016(12)
C10 0.0459(17) 0.0330(14) 0.0368(15) 0.0021(12) 0.0070(13) -0.0057(12)
C11 0.0420(16) 0.0387(16) 0.0377(15) 0.0040(12) 0.0080(13) -0.0084(12)
C12 0.0383(15) 0.0421(16) 0.0302(14) 0.0067(12) 0.0063(12) -0.0024(12)
C13 0.0432(16) 0.0361(15) 0.0311(14) -0.0021(11) 0.0065(12) -0.0068(12)
C14 0.0404(16) 0.0399(16) 0.0355(15) 0.0006(12) 0.0029(12) -0.0110(12)
I1 0.0719(2) 0.04541(16) 0.06557(19) -0.01737(11) 0.02406(14) -0.01121(11)
O1 0.0693(18) 0.0625(16) 0.0412(14) 0.0027(12) 0.0071(13) 0.0139(13)
O2 0.0439(14) 0.0570(16) 0.086(2) -0.0064(14) 0.0200(13) -0.0081(12)
N1 0.0411(15) 0.0545(17) 0.0541(17) -0.0046(13) 0.0158(13) -0.0048(12)

loop_
_atom_type_symbol
_atom_type_description
_atom_type_scat_dispersion_real
_atom_type_scat_dispersion_imag
_atom_type_scat_source
C C 0.0033 0.0016 'International Tables Vol C Tables 4.2.6.8 and 6.1.1.4'
H H 0.0000 0.0000 'International Tables Vol C Tables 4.2.6.8 and 6.1.1.4'
N N 0.0061 0.0033 'International Tables Vol C Tables 4.2.6.8 and 6.1.1.4'
O O 0.0106 0.0060 'International Tables Vol C Tables 4.2.6.8 and 6.1.1.4'
I I -0.4742 1.8119 'International Tables Vol C Tables 4.2.6.8 and 6.1.1.4'
Br Br -0.2901 2.4595 'International Tables Vol C Tables 4.2.6.8 and 6.1.1.4'

loop_
_geom_angle_atom_site_label_1
_geom_angle_atom_site_label_2
_geom_angle_atom_site_label_3
_geom_angle
C6 C1 C2 121.3(3)
C6 C1 Br1 119.3(3)
C2 C1 Br1 119.4(3)
C3 C2 C1 118.5(3)
C3 C2 H2 120.7
C1 C2 H2 120.7
C2 C3 C4 121.6(3)
C2 C3 H3 119.2
C4 C3 H3 119.2
C3 C4 C5 118.6(3)
C3 C4 C7 119.7(3)
C5 C4 C7 121.7(3)
C6 C5 C4 120.7(3)
C6 C5 H5 119.7
C4 C5 H5 119.7
C1 C6 C5 119.3(3)
C1 C6 H6 120.4
C5 C6 H6 120.4
O1 C7 C4 123.8(3)
O1 C7 C8 116.7(3)
C4 C7 C8 119.2(3)
O2 C8 C9 123.9(3)
O2 C8 C7 115.1(3)
C9 C8 C7 120.8(3)
C14 C9 C10 118.4(3)
C14 C9 C8 118.9(3)
C10 C9 C8 122.8(3)
C11 C10 C9 120.3(3)
C11 C10 H10 119.9
C9 C10 H10 119.9
C10 C11 C12 121.9(3)
C10 C11 H11 119.0
C12 C11 H11 119.0
N1 C12 C11 120.7(3)
N1 C12 C13 122.3(3)
C11 C12 C13 117.0(3)
C14 C13 C12 121.1(3)
C14 C13 I1 118.7(2)
C12 C13 I1 120.2(2)
C13 C14 C9 121.3(3)
C13 C14 H14 119.4
C9 C14 H14 119.4
C12 N1 H1A 120.0
C12 N1 H1B 120.0
H1A N1 H1B 120.0

loop_
_geom_bond_atom_site_label_1
_geom_bond_atom_site_label_2
_geom_bond_distance
Br1 C1 1.895(3)
C1 C6 1.376(5)
C1 C2 1.389(5)
C2 C3 1.374(5)
C2 H2 0.9300
C3 C4 1.384(5)
C3 H3 0.9300
C4 C5 1.396(5)
C4 C7 1.468(5)
C5 C6 1.378(5)
C5 H5 0.9300
C6 H6 0.9300
C7 O1 1.223(4)
C7 C8 1.534(5)
C8 O2 1.225(4)
C8 C9 1.448(5)
C9 C14 1.393(4)
C9 C10 1.405(4)
C10 C11 1.373(5)
C10 H10 0.9300
C11 C12 1.399(5)
C11 H11 0.9300
C12 N1 1.353(4)
C12 C13 1.414(4)
C13 C14 1.368(5)
C13 I1 2.091(3)
C14 H14 0.9300
N1 H1A 0.8600
N1 H1B 0.8600

loop_
_geom_hbond_atom_site_label_D
_geom_hbond_atom_site_label_H
_geom_hbond_atom_site_label_A
_geom_hbond_distance_DH
_geom_hbond_distance_HA
_geom_hbond_distance_DA
_geom_hbond_angle_DHA
_geom_hbond_site_symmetry_A
N1 H1A O2 0.86 2.08 2.898(4) 159.2 1_455
N1 H1B I1 0.86 2.79 3.257(3) 115.7 .

loop_
_geom_torsion_atom_site_label_1
_geom_torsion_atom_site_label_2
_geom_torsion_atom_site_label_3
_geom_torsion_atom_site_label_4
_geom_torsion
C6 C1 C2 C3 -0.3(6)
Br1 C1 C2 C3 179.1(3)
C1 C2 C3 C4 0.0(6)
C2 C3 C4 C5 0.3(6)
C2 C3 C4 C7 -179.3(3)
C3 C4 C5 C6 -0.2(5)
C7 C4 C5 C6 179.3(3)
C2 C1 C6 C5 0.3(6)
Br1 C1 C6 C5 -179.1(3)
C4 C5 C6 C1 -0.1(6)
C3 C4 C7 O1 4.2(5)
C5 C4 C7 O1 -175.3(3)
C3 C4 C7 C8 -169.5(3)
C5 C4 C7 C8 11.0(5)
O1 C7 C8 O2 -116.2(4)
C4 C7 C8 O2 57.9(4)
O1 C7 C8 C9 59.3(4)
C4 C7 C8 C9 -126.5(3)
O2 C8 C9 C14 11.6(5)
C7 C8 C9 C14 -163.5(3)
O2 C8 C9 C10 -168.9(3)
C7 C8 C9 C10 16.0(5)
C14 C9 C10 C11 -1.6(4)
C8 C9 C10 C11 178.8(3)
C9 C10 C11 C12 2.0(5)
C10 C11 C12 N1 179.9(3)
C10 C11 C12 C13 -1.1(4)
N1 C12 C13 C14 178.9(3)
C11 C12 C13 C14 -0.2(4)
N1 C12 C13 I1 -3.1(4)
C11 C12 C13 I1 177.9(2)
C12 C13 C14 C9 0.4(5)
I1 C13 C14 C9 -177.6(2)
C10 C9 C14 C13 0.4(5)
C8 C9 C14 C13 -180.0(3)
